data_1556167
loop_
_publ_author_name
'Liu, Huaqing'
'O'Connor, Matthew J'
'Sun, Chunrui'
'Wink, Donald J.'
'Lee, Daesung'

_publ_section_title
;
 Sequential reactions of trimethylsilyldiazomethane with 4-alkenyl ketones
 and aldehydes catalyzed by Lewis bases.
;
_journal_issue 12
_journal_name_full 'Organic letters'
_journal_page_first 2974
_journal_page_last 2977
_journal_paper_doi 10.1021/ol401124t
_journal_volume 15
_journal_year 2013
_chemical_absolute_configuration ad
_chemical_formula_sum 'C16 H28 N2 O3 Si'
_chemical_formula_weight 324.49
_space_group_IT_number 19
_space_group_name_Hall 'P 2ac 2ab'
_space_group_name_H-M_alt 'P 21 21 21'
_symmetry_cell_setting orthorhombic
_symmetry_space_group_name_H-M 'P 21 21 21'
_atom_sites_solution_hydrogens geom
_atom_sites_solution_primary direct
_atom_sites_solution_secondary difmap
_audit_creation_method SHELXL-97
_cell_angle_alpha 90.00
_cell_angle_beta 90.00
_cell_angle_gamma 90.00
_cell_formula_units_Z 4
_cell_length_a 6.6646(4)
_cell_length_b 8.5137(4)
_cell_length_c 30.7646(15)
_cell_measurement_temperature 100(2)
_cell_volume 1745.60(16)
_computing_structure_refinement 'SHELXL-97 (Sheldrick, 2008)'
_computing_structure_solution 'SHELXS-97 (Sheldrick, 2008)'
_diffrn_ambient_temperature 100(2)
_diffrn_measured_fraction_theta_full 0.955
_diffrn_measured_fraction_theta_max 0.955
_diffrn_measurement_device_type CCD
_diffrn_measurement_method 'omega scan'
_diffrn_radiation_monochromator graphite
_diffrn_radiation_source 'fine-focus sealed tube'
_diffrn_radiation_type CuK\a
_diffrn_radiation_wavelength 1.54178
_diffrn_reflns_av_R_equivalents 0.0391
_diffrn_reflns_av_sigmaI/netI 0.0378
_diffrn_reflns_limit_h_max 4
_diffrn_reflns_limit_h_min -7
_diffrn_reflns_limit_k_max 10
_diffrn_reflns_limit_k_min -9
_diffrn_reflns_limit_l_max 36
_diffrn_reflns_limit_l_min -35
_diffrn_reflns_number 11006
_diffrn_reflns_theta_full 65.35
_diffrn_reflns_theta_max 65.35
_diffrn_reflns_theta_min 2.87
_exptl_absorpt_coefficient_mu 1.303
_exptl_absorpt_correction_T_max 0.9871
_exptl_absorpt_correction_T_min 0.6238
_exptl_absorpt_correction_type multi-scan
_exptl_crystal_colour colourless
_exptl_crystal_density_diffrn 1.235
_exptl_crystal_density_meas ?
_exptl_crystal_density_method 'not measured'
_exptl_crystal_description prism
_exptl_crystal_F_000 704
_exptl_crystal_size_max 0.40
_exptl_crystal_size_mid 0.20
_exptl_crystal_size_min 0.01
_refine_diff_density_max 0.483
_refine_diff_density_min -0.302
_refine_diff_density_rms 0.054
_refine_ls_abs_structure_details 'Flack H D (1983), Acta Cryst. A39, 876-881'
_refine_ls_abs_structure_Flack 0.00
_refine_ls_extinction_method none
_refine_ls_goodness_of_fit_ref 1.118
_refine_ls_hydrogen_treatment mixed
_refine_ls_matrix_type full
_refine_ls_number_parameters 203
_refine_ls_number_reflns 2815
_refine_ls_number_restraints 0
_refine_ls_restrained_S_all 1.118
_refine_ls_R_factor_all 0.0455
_refine_ls_R_factor_gt 0.0443
_refine_ls_shift/su_max 0.000
_refine_ls_shift/su_mean 0.000
_refine_ls_structure_factor_coef Fsqd
_refine_ls_weighting_details 'calc w=1/[\s^2^(Fo^2^)+(0.0205P)^2^+1.9704P] where P=(Fo^2^+2Fc^2^)/3'
_refine_ls_weighting_scheme calc
_refine_ls_wR_factor_gt 0.1090
_refine_ls_wR_factor_ref 0.1096
_reflns_number_gt 2712
_reflns_number_total 2815
_reflns_threshold_expression I>2sigma(I)
_cod_data_source_file ol401124t_si_004.cif
_cod_data_source_block xray4028_0m
_cod_depositor_comments
;
The following automatic conversions were performed:

data item '_exptl_crystal_density_meas' value 'none' was changed to
'?' -- the value is perceived as not measured.

Automatic conversion script
Id: cif_fix_values 6909 2019-04-08 15:41:33Z antanas 
;
_cod_original_sg_symbol_H-M P212121
_cod_database_code 1556167

loop_
_symmetry_equiv_pos_as_xyz
'x, y, z'
'-x+1/2, -y, z+1/2'
'-x, y+1/2, -z+1/2'
'x+1/2, -y+1/2, -z'

loop_
_atom_site_label
_atom_site_type_symbol
_atom_site_fract_x
_atom_site_fract_y
_atom_site_fract_z
_atom_site_U_iso_or_equiv
_atom_site_adp_type
_atom_site_occupancy
_atom_site_symmetry_multiplicity
_atom_site_calc_flag
_atom_site_refinement_flags
Si1 Si 0.90454(14) 0.64912(9) 0.21500(2) 0.02249(19) Uani 1 1 d .
O1 O 0.9110(4) 0.8121(2) 0.18603(6) 0.0223(5) Uani 1 1 d .
O2 O 1.2416(4) 1.1990(3) 0.10570(7) 0.0333(6) Uani 1 1 d .
O3 O 1.2010(4) 1.3251(3) 0.04043(7) 0.0327(6) Uani 1 1 d .
N1 N 0.6123(5) 0.7426(3) 0.05140(8) 0.0262(6) Uani 1 1 d .
N2 N 0.6366(4) 0.7077(3) 0.09018(8) 0.0261(6) Uani 1 1 d .
C1 C 0.8019(7) 0.4799(4) 0.18326(11) 0.0390(10) Uani 1 1 d .
H1A H 0.6696 0.5052 0.1731 0.059 Uiso 1 1 calc R
H1B H 0.7958 0.3886 0.2015 0.059 Uiso 1 1 calc R
H1C H 0.8876 0.4591 0.1589 0.059 Uiso 1 1 calc R
C2 C 1.1715(6) 0.6139(4) 0.22935(10) 0.0304(7) Uani 1 1 d .
H2A H 1.2414 0.5736 0.2045 0.046 Uiso 1 1 calc R
H2B H 1.1788 0.5391 0.2526 0.046 Uiso 1 1 calc R
H2C H 1.2322 0.7109 0.2384 0.046 Uiso 1 1 calc R
C3 C 0.7556(6) 0.6737(4) 0.26545(10) 0.0334(8) Uani 1 1 d .
H3A H 0.8119 0.7571 0.2826 0.050 Uiso 1 1 calc R
H3B H 0.7584 0.5778 0.2818 0.050 Uiso 1 1 calc R
H3C H 0.6195 0.6991 0.2581 0.050 Uiso 1 1 calc R
C4 C 0.7824(5) 0.8722(3) 0.15255(9) 0.0210(7) Uani 1 1 d .
C5 C 0.8513(5) 1.0413(3) 0.14220(9) 0.0237(7) Uani 1 1 d .
H5A H 0.7731 1.1172 0.1585 0.028 Uiso 1 1 calc R
H5B H 0.9920 1.0552 0.1492 0.028 Uiso 1 1 calc R
C6 C 0.8161(5) 1.0605(3) 0.09344(9) 0.0207(6) Uani 1 1 d .
H6 H 0.6710 1.0666 0.0887 0.025 Uiso 1 1 calc R
C7 C 0.8902(5) 0.9014(3) 0.07474(9) 0.0200(6) Uani 1 1 d .
C8 C 0.8193(5) 0.7827(3) 0.10894(9) 0.0211(6) Uani 1 1 d .
H8 H 0.9233 0.7029 0.1133 0.025 Uiso 1 1 calc R
C9 C 0.5633(5) 0.8692(4) 0.16702(9) 0.0267(7) Uani 1 1 d .
H9A H 0.5195 0.7623 0.1699 0.040 Uiso 1 1 calc R
H9B H 0.4820 0.9218 0.1458 0.040 Uiso 1 1 calc R
H9C H 0.5506 0.9216 0.1945 0.040 Uiso 1 1 calc R
C10 C 0.9121(5) 1.2044(3) 0.07174(9) 0.0249(7) Uani 1 1 d .
H10A H 0.8487 1.2207 0.0437 0.030 Uiso 1 1 calc R
H10B H 0.8846 1.2961 0.0895 0.030 Uiso 1 1 calc R
C11 C 1.1362(6) 1.1922(3) 0.06504(9) 0.0271(8) Uani 1 1 d .
C12 C 1.1941(5) 1.0391(4) 0.04274(10) 0.0265(7) Uani 1 1 d .
H12A H 1.3389 1.0332 0.0401 0.032 Uiso 1 1 calc R
H12B H 1.1371 1.0366 0.0137 0.032 Uiso 1 1 calc R
C13 C 1.1181(5) 0.8987(3) 0.06867(10) 0.0257(7) Uani 1 1 d .
H13A H 1.1821 0.8982 0.0970 0.031 Uiso 1 1 calc R
H13B H 1.1557 0.8027 0.0538 0.031 Uiso 1 1 calc R
C14 C 0.7713(5) 0.8504(4) 0.03481(9) 0.0230(6) Uani 1 1 d .
H14A H 0.7117 0.9407 0.0205 0.028 Uiso 1 1 calc R
H14B H 0.8575 0.7965 0.0143 0.028 Uiso 1 1 calc R
C15 C 1.3412(5) 1.3463(4) 0.10788(10) 0.0305(7) Uani 1 1 d .
H15A H 1.4687 1.3371 0.1229 0.037 Uiso 1 1 calc R
H15B H 1.2592 1.4240 0.1226 0.037 Uiso 1 1 calc R
C16 C 1.3707(8) 1.3880(5) 0.06154(12) 0.0498(11) Uani 1 1 d .
H16A H 1.3770 1.5010 0.0578 0.060 Uiso 1 1 calc R
H16B H 1.4932 1.3417 0.0503 0.060 Uiso 1 1 calc R

loop_
_atom_site_aniso_label
_atom_site_aniso_U_11
_atom_site_aniso_U_22
_atom_site_aniso_U_33
_atom_site_aniso_U_23
_atom_site_aniso_U_13
_atom_site_aniso_U_12
Si1 0.0313(5) 0.0125(3) 0.0237(4) 0.0021(3) -0.0027(3) -0.0036(4)
O1 0.0306(12) 0.0129(9) 0.0233(10) 0.0026(7) -0.0046(9) -0.0054(9)
O2 0.0435(16) 0.0299(12) 0.0267(11) 0.0077(9) -0.0103(10) -0.0176(11)
O3 0.0417(15) 0.0255(12) 0.0308(11) 0.0096(9) -0.0064(10) -0.0193(11)
N1 0.0328(17) 0.0196(12) 0.0261(13) -0.0032(10) 0.0010(12) -0.0097(12)
N2 0.0314(17) 0.0197(12) 0.0272(13) -0.0037(10) -0.0005(11) -0.0093(11)
C1 0.061(3) 0.0183(16) 0.0381(19) 0.0015(14) -0.0151(18) -0.0079(17)
C2 0.037(2) 0.0228(16) 0.0317(16) 0.0030(12) -0.0025(14) -0.0023(14)
C3 0.043(2) 0.0283(18) 0.0292(15) 0.0083(13) 0.0027(14) -0.0022(16)
C4 0.0263(19) 0.0163(14) 0.0205(14) 0.0023(11) -0.0037(11) -0.0002(12)
C5 0.038(2) 0.0120(13) 0.0209(14) -0.0009(11) 0.0006(12) -0.0027(13)
C6 0.0266(18) 0.0112(13) 0.0244(14) -0.0018(11) -0.0028(12) -0.0014(13)
C7 0.0272(17) 0.0097(12) 0.0230(14) 0.0002(10) -0.0014(13) -0.0017(13)
C8 0.0264(17) 0.0126(13) 0.0242(14) -0.0012(11) -0.0020(12) -0.0039(12)
C9 0.031(2) 0.0205(15) 0.0282(15) -0.0012(12) -0.0009(13) 0.0035(14)
C10 0.0378(19) 0.0144(13) 0.0226(14) 0.0021(11) -0.0035(14) -0.0051(14)
C11 0.041(2) 0.0203(15) 0.0197(14) 0.0071(11) -0.0056(13) -0.0099(14)
C12 0.0212(18) 0.0276(16) 0.0308(16) 0.0016(13) 0.0003(13) -0.0061(14)
C13 0.0302(19) 0.0191(14) 0.0277(15) -0.0014(12) 0.0000(13) -0.0033(14)
C14 0.0301(18) 0.0180(14) 0.0210(14) -0.0013(12) 0.0013(11) -0.0011(13)
C15 0.0338(19) 0.0208(15) 0.0369(17) -0.0025(13) -0.0052(13) -0.0102(15)
C16 0.063(3) 0.039(2) 0.047(2) 0.0118(17) -0.0111(19) -0.027(2)

loop_
_atom_type_symbol
_atom_type_description
_atom_type_scat_dispersion_real
_atom_type_scat_dispersion_imag
_atom_type_scat_source
C C 0.0181 0.0091 'International Tables Vol C Tables 4.2.6.8 and 6.1.1.4'
H H 0.0000 0.0000 'International Tables Vol C Tables 4.2.6.8 and 6.1.1.4'
N N 0.0311 0.0180 'International Tables Vol C Tables 4.2.6.8 and 6.1.1.4'
O O 0.0492 0.0322 'International Tables Vol C Tables 4.2.6.8 and 6.1.1.4'
Si Si 0.2541 0.3302 'International Tables Vol C Tables 4.2.6.8 and 6.1.1.4'

loop_
_geom_angle_atom_site_label_1
_geom_angle_atom_site_label_2
_geom_angle_atom_site_label_3
_geom_angle
O1 Si1 C3 111.79(14)
O1 Si1 C2 103.83(14)
C3 Si1 C2 109.40(16)
O1 Si1 C1 112.04(13)
C3 Si1 C1 109.17(18)
C2 Si1 C1 110.50(17)
C4 O1 Si1 132.27(19)
C15 O2 C11 107.8(2)
C16 O3 C11 107.4(2)
N2 N1 C14 112.6(3)
N1 N2 C8 112.1(2)
Si1 C1 H1A 109.5
Si1 C1 H1B 109.5
H1A C1 H1B 109.5
Si1 C1 H1C 109.5
H1A C1 H1C 109.5
H1B C1 H1C 109.5
Si1 C2 H2A 109.5
Si1 C2 H2B 109.5
H2A C2 H2B 109.5
Si1 C2 H2C 109.5
H2A C2 H2C 109.5
H2B C2 H2C 109.5
Si1 C3 H3A 109.5
Si1 C3 H3B 109.5
H3A C3 H3B 109.5
Si1 C3 H3C 109.5
H3A C3 H3C 109.5
H3B C3 H3C 109.5
O1 C4 C9 110.9(2)
O1 C4 C5 107.7(2)
C9 C4 C5 111.1(3)
O1 C4 C8 110.4(2)
C9 C4 C8 113.1(2)
C5 C4 C8 103.3(2)
C6 C5 C4 104.9(2)
C6 C5 H5A 110.8
C4 C5 H5A 110.8
C6 C5 H5B 110.8
C4 C5 H5B 110.8
H5A C5 H5B 108.8
C5 C6 C10 116.7(2)
C5 C6 C7 102.8(2)
C10 C6 C7 113.8(2)
C5 C6 H6 107.7
C10 C6 H6 107.7
C7 C6 H6 107.7
C14 C7 C13 114.4(3)
C14 C7 C8 101.8(2)
C13 C7 C8 112.3(3)
C14 C7 C6 112.4(3)
C13 C7 C6 112.0(2)
C8 C7 C6 102.9(2)
N2 C8 C7 105.6(2)
N2 C8 C4 114.4(3)
C7 C8 C4 108.4(2)
N2 C8 H8 109.4
C7 C8 H8 109.4
C4 C8 H8 109.4
C4 C9 H9A 109.5
C4 C9 H9B 109.5
H9A C9 H9B 109.5
C4 C9 H9C 109.5
H9A C9 H9C 109.5
H9B C9 H9C 109.5
C11 C10 C6 114.6(3)
C11 C10 H10A 108.6
C6 C10 H10A 108.6
C11 C10 H10B 108.6
C6 C10 H10B 108.6
H10A C10 H10B 107.6
O3 C11 O2 106.4(2)
O3 C11 C10 108.5(3)
O2 C11 C10 111.2(3)
O3 C11 C12 111.3(2)
O2 C11 C12 107.7(3)
C10 C11 C12 111.8(3)
C11 C12 C13 110.6(2)
C11 C12 H12A 109.5
C13 C12 H12A 109.5
C11 C12 H12B 109.5
C13 C12 H12B 109.5
H12A C12 H12B 108.1
C12 C13 C7 112.4(3)
C12 C13 H13A 109.1
C7 C13 H13A 109.1
C12 C13 H13B 109.1
C7 C13 H13B 109.1
H13A C13 H13B 107.8
N1 C14 C7 105.6(2)
N1 C14 H14A 110.6
C7 C14 H14A 110.6
N1 C14 H14B 110.6
C7 C14 H14B 110.6
H14A C14 H14B 108.8
O2 C15 C16 103.2(3)
O2 C15 H15A 111.1
C16 C15 H15A 111.1
O2 C15 H15B 111.1
C16 C15 H15B 111.1
H15A C15 H15B 109.1
O3 C16 C15 104.2(3)
O3 C16 H16A 110.9
C15 C16 H16A 110.9
O3 C16 H16B 110.9
C15 C16 H16B 110.9
H16A C16 H16B 108.9

loop_
_geom_bond_atom_site_label_1
_geom_bond_atom_site_label_2
_geom_bond_distance
Si1 O1 1.6497(19)
Si1 C3 1.854(3)
Si1 C2 1.857(4)
Si1 C1 1.870(3)
O1 C4 1.434(3)
O2 C15 1.421(4)
O2 C11 1.436(4)
O3 C16 1.410(5)
O3 C11 1.429(3)
N1 N2 1.240(3)
N1 C14 1.492(4)
N2 C8 1.491(4)
C1 H1A 0.9600
C1 H1B 0.9600
C1 H1C 0.9600
C2 H2A 0.9600
C2 H2B 0.9600
C2 H2C 0.9600
C3 H3A 0.9600
C3 H3B 0.9600
C3 H3C 0.9600
C4 C9 1.527(4)
C4 C5 1.544(4)
C4 C8 1.562(4)
C5 C6 1.527(4)
C5 H5A 0.9700
C5 H5B 0.9700
C6 C10 1.534(4)
C6 C7 1.552(4)
C6 H6 0.9800
C7 C14 1.525(4)
C7 C13 1.530(5)
C7 C8 1.533(4)
C8 H8 0.9800
C9 H9A 0.9600
C9 H9B 0.9600
C9 H9C 0.9600
C10 C11 1.511(5)
C10 H10A 0.9700
C10 H10B 0.9700
C11 C12 1.522(4)
C12 C13 1.524(4)
C12 H12A 0.9700
C12 H12B 0.9700
C13 H13A 0.9700
C13 H13B 0.9700
C14 H14A 0.9700
C14 H14B 0.9700
C15 C16 1.482(5)
C15 H15A 0.9700
C15 H15B 0.9700
C16 H16A 0.9700
C16 H16B 0.9700

loop_
_geom_torsion_atom_site_label_1
_geom_torsion_atom_site_label_2
_geom_torsion_atom_site_label_3
_geom_torsion_atom_site_label_4
_geom_torsion
C3 Si1 O1 C4 -89.3(3)
C2 Si1 O1 C4 152.9(3)
C1 Si1 O1 C4 33.6(3)
C14 N1 N2 C8 -0.5(4)
Si1 O1 C4 C9 50.9(3)
Si1 O1 C4 C5 172.6(2)
Si1 O1 C4 C8 -75.3(3)
O1 C4 C5 C6 145.3(3)
C9 C4 C5 C6 -93.1(3)
C8 C4 C5 C6 28.5(3)
C4 C5 C6 C10 -167.3(3)
C4 C5 C6 C7 -42.0(3)
C5 C6 C7 C14 147.0(3)
C10 C6 C7 C14 -85.9(3)
C5 C6 C7 C13 -82.6(3)
C10 C6 C7 C13 44.5(3)
C5 C6 C7 C8 38.2(3)
C10 C6 C7 C8 165.3(3)
N1 N2 C8 C7 10.1(3)
N1 N2 C8 C4 129.2(3)
C14 C7 C8 N2 -14.5(3)
C13 C7 C8 N2 -137.3(3)
C6 C7 C8 N2 102.2(3)
C14 C7 C8 C4 -137.5(3)
C13 C7 C8 C4 99.7(3)
C6 C7 C8 C4 -20.8(3)
O1 C4 C8 N2 123.3(3)
C9 C4 C8 N2 -1.6(3)
C5 C4 C8 N2 -121.8(3)
O1 C4 C8 C7 -119.2(3)
C9 C4 C8 C7 115.9(3)
C5 C4 C8 C7 -4.3(3)
C5 C6 C10 C11 74.9(3)
C7 C6 C10 C11 -44.6(3)
C16 O3 C11 O2 12.6(4)
C16 O3 C11 C10 132.3(3)
C16 O3 C11 C12 -104.4(3)
C15 O2 C11 O3 9.2(4)
C15 O2 C11 C10 -108.7(3)
C15 O2 C11 C12 128.6(3)
C6 C10 C11 O3 173.6(2)
C6 C10 C11 O2 -69.8(3)
C6 C10 C11 C12 50.6(3)
O3 C11 C12 C13 -178.2(3)
O2 C11 C12 C13 65.6(3)
C10 C11 C12 C13 -56.8(3)
C11 C12 C13 C7 58.4(3)
C14 C7 C13 C12 77.4(3)
C8 C7 C13 C12 -167.2(2)
C6 C7 C13 C12 -52.0(3)
N2 N1 C14 C7 -9.3(3)
C13 C7 C14 N1 135.5(2)
C8 C7 C14 N1 14.2(3)
C6 C7 C14 N1 -95.3(3)
C11 O2 C15 C16 -26.0(4)
C11 O3 C16 C15 -28.5(4)
O2 C15 C16 O3 33.4(4)
